data_7229231
loop_
_publ_author_name
'Petryk, Ma\/lgorzata'
'Janiak, Agnieszka'
'Kwit, Marcin'

_publ_section_title
;
 Unexpected formation of a tubular architecture by optically active pure
 organic calixsalen
;
_journal_name_full CrystEngComm
_journal_paper_doi 10.1039/C7CE01529A
_journal_year 2017
_chemical_absolute_configuration rm
_chemical_formula_moiety 'C84 H96 N12 O12, 2(C42 H48 N6 O6), 8(H2 O), 3(O)'
_chemical_formula_sum 'C84 H104 N12 O17.5'
_chemical_formula_weight 1561.79
_chemical_name_common calixsalen
_space_group_crystal_system tetragonal
_space_group_IT_number 98
_space_group_name_Hall 'I 4bw 2bw'
_space_group_name_H-M_alt 'I 41 2 2'
_symmetry_space_group_name_Hall 'I 4bw 2bw'
_symmetry_space_group_name_H-M 'I 41 2 2'
_atom_sites_solution_hydrogens mixed
_audit_creation_method SHELXL-2014/7
_audit_update_record
;
2017-08-12 deposited with the CCDC.
2017-09-12 downloaded from the CCDC.
;
_cell_angle_alpha 90
_cell_angle_beta 90
_cell_angle_gamma 90
_cell_formula_units_Z 16
_cell_length_a 33.5891(7)
_cell_length_b 33.5891(7)
_cell_length_c 35.8422(9)
_cell_measurement_reflns_used 16843
_cell_measurement_temperature 173(2)
_cell_measurement_theta_max 41.5270
_cell_measurement_theta_min 3.0780
_cell_volume 40438.2(16)
_computing_structure_refinement 'SHELXL-2014/7 (Sheldrick, 2014)'
_diffrn_ambient_temperature 173(2)
_diffrn_detector_area_resol_mean 10.5357
_diffrn_measured_fraction_theta_full 0.999
_diffrn_measured_fraction_theta_max 0.992
_diffrn_measurement_device_type 'SuperNova, Single source at offset, Atlas'
_diffrn_measurement_method '\w scans'
_diffrn_radiation_type CuK\a
_diffrn_radiation_wavelength 1.54178
_diffrn_reflns_av_R_equivalents 0.0320
_diffrn_reflns_av_unetI/netI 0.0208
_diffrn_reflns_Laue_measured_fraction_full 0.999
_diffrn_reflns_Laue_measured_fraction_max 0.992
_diffrn_reflns_limit_h_max 42
_diffrn_reflns_limit_h_min -40
_diffrn_reflns_limit_k_max 41
_diffrn_reflns_limit_k_min -41
_diffrn_reflns_limit_l_max 44
_diffrn_reflns_limit_l_min -40
_diffrn_reflns_number 125458
_diffrn_reflns_point_group_measured_fraction_full 0.999
_diffrn_reflns_point_group_measured_fraction_max 0.989
_diffrn_reflns_theta_full 67.679
_diffrn_reflns_theta_max 77.121
_diffrn_reflns_theta_min 2.631
_diffrn_source 'micro-focus sealed X-ray tube'
_exptl_absorpt_coefficient_mu 0.594
_exptl_absorpt_correction_T_max 1.00000
_exptl_absorpt_correction_T_min 0.89901
_exptl_absorpt_correction_type multi-scan
_exptl_absorpt_process_details
;
CrysAlisPro 1.171.38.42b (Rigaku Oxford Diffraction, 2015)
Empirical absorption correction using spherical harmonics,
 implemented in SCALE3 ABSPACK scaling algorithm.
;
_exptl_crystal_colour red
_exptl_crystal_density_diffrn 1.026
_exptl_crystal_description block
_exptl_crystal_F_000 13312
_exptl_crystal_size_max 0.340
_exptl_crystal_size_mid 0.290
_exptl_crystal_size_min 0.190
_platon_squeeze_details
;
;
_refine_diff_density_max 0.618
_refine_diff_density_min -0.342
_refine_diff_density_rms 0.049
_refine_ls_abs_structure_details
;
 Flack x determined using 7270 quotients [(I+)-(I-)]/[(I+)+(I-)]
 (Parsons, Flack and Wagner, Acta Cryst. B69 (2013) 249-259).
;
_refine_ls_abs_structure_Flack 0.07(4)
_refine_ls_extinction_method none
_refine_ls_goodness_of_fit_ref 1.047
_refine_ls_hydrogen_treatment constr
_refine_ls_matrix_type full
_refine_ls_number_parameters 1079
_refine_ls_number_reflns 21208
_refine_ls_number_restraints 36
_refine_ls_restrained_S_all 1.048
_refine_ls_R_factor_all 0.0647
_refine_ls_R_factor_gt 0.0588
_refine_ls_shift/su_max 0.000
_refine_ls_shift/su_mean 0.000
_refine_ls_structure_factor_coef Fsqd
_refine_ls_weighting_details 'w=1/[\s^2^(Fo^2^)+(0.1211P)^2^+4.4902P] where P=(Fo^2^+2Fc^2^)/3'
_refine_ls_weighting_scheme calc
_refine_ls_wR_factor_gt 0.1695
_refine_ls_wR_factor_ref 0.1761
_reflns_Friedel_coverage 0.854
_reflns_Friedel_fraction_full 1.000
_reflns_Friedel_fraction_max 0.986
_reflns_number_gt 18491
_reflns_number_total 21208
_reflns_threshold_expression 'I > 2\s(I)'
_cod_data_source_file c7ce01529a2.cif
_cod_data_source_block 1
_cod_original_cell_volume 40438(2)
_cod_original_formula_sum 'C84 H104 N12 O17.50'
_cod_database_code 7229231
_shelx_shelxl_version_number 2014/7
_shelx_space_group_comment
;
The symmetry employed for this shelxl refinement is uniquely defined
by the following loop, which should always be used as a source of
symmetry information in preference to the above space-group names.
They are only intended as comments.
;
_shelx_estimated_absorpt_t_min 0.824
_shelx_estimated_absorpt_t_max 0.895

loop_
_space_group_symop_operation_xyz
'x, y, z'
'-y, x+1/2, z+1/4'
'-x, -y, z'
'y, -x+1/2, z+1/4'
'x, -y+1/2, -z+1/4'
'-x, y+1/2, -z+1/4'
'y, x, -z'
'-y, -x, -z'
'x+1/2, y+1/2, z+1/2'
'-y+1/2, x+1, z+3/4'
'-x+1/2, -y+1/2, z+1/2'
'y+1/2, -x+1, z+3/4'
'x+1/2, -y+1, -z+3/4'
'-x+1/2, y+1, -z+3/4'
'y+1/2, x+1/2, -z+1/2'
'-y+1/2, -x+1/2, -z+1/2'

loop_
_atom_site_label
_atom_site_type_symbol
_atom_site_fract_x
_atom_site_fract_y
_atom_site_fract_z
_atom_site_U_iso_or_equiv
_atom_site_adp_type
_atom_site_occupancy
_atom_site_site_symmetry_order
_atom_site_calc_flag
_atom_site_refinement_flags_posn
_atom_site_refinement_flags_adp
_atom_site_refinement_flags_occupancy
_atom_site_disorder_assembly
_atom_site_disorder_group
O1 O 0.27828(7) 0.44973(8) 0.03434(7) 0.0576(6) Uani 1 1 d . . . . .
H1 H 0.2949 0.4334 0.0427 0.069 Uiso 1 1 calc R U . . .
O2 O 0.33559(9) 0.51947(12) -0.09404(10) 0.0905(11) Uani 1 1 d . . . . .
H2 H 0.3589 0.5279 -0.0909 0.109 Uiso 1 1 calc R U . . .
O3 O 0.33201(7) 0.53197(7) 0.16508(7) 0.0524(5) Uani 1 1 d . . . . .
H3 H 0.3213 0.5493 0.1786 0.063 Uiso 1 1 calc R U . . .
O4 O 0.47194(8) 0.58892(8) 0.10527(10) 0.0760(8) Uani 1 1 d . . . . .
H4 H 0.4832 0.5708 0.0931 0.091 Uiso 1 1 d R U . . .
O5 O 0.19409(8) 0.58525(7) 0.08388(7) 0.0592(6) Uani 1 1 d . . . . .
H5 H 0.1811 0.5751 0.0663 0.071 Uiso 1 1 calc R U . . .
O6 O 0.26329(10) 0.72511(9) 0.03679(9) 0.0785(8) Uani 1 1 d . . . . .
H6 H 0.2721 0.7377 0.0553 0.094 Uiso 0.5 1 d R U P . .
H22 H 0.2611 0.7267 0.0135 0.094 Uiso 0.5 1 d R U P . .
O7 O 0.13967(8) 0.49425(8) 0.07845(8) 0.0645(6) Uani 1 1 d . . . . .
H7 H 0.1300 0.5166 0.0840 0.077 Uiso 1 1 calc R U . . .
O8 O 0.03827(10) 0.37310(11) 0.12116(10) 0.0847(9) Uani 1 1 d . . . . .
H8 H 0.0270 0.3791 0.1413 0.102 Uiso 1 1 d R U . . .
O9 O 0.23100(8) 0.52825(9) 0.21249(9) 0.0710(7) Uani 1 1 d . . . . .
H9 H 0.2530 0.5217 0.2218 0.085 Uiso 1 1 calc R U . . .
O10 O 0.11211(11) 0.49895(14) 0.31264(10) 0.1017(12) Uani 1 1 d . . . . .
H10 H 0.0917 0.5116 0.3061 0.122 Uiso 1 1 d R U . . .
O11 O 0.27511(8) 0.39202(8) 0.11831(7) 0.0616(6) Uani 1 1 d D . . . .
H11 H 0.2669 0.3857 0.0970 0.074 Uiso 1 1 calc R U . . .
O12 O 0.2383(3) 0.2702(2) 0.2141(2) 0.114(3) Uani 0.6 1 d D . P A 2
H12 H 0.2490 0.2727 0.2332 0.171 Uiso 0.6 1 d R U P A 2
O12A O 0.2082(5) 0.2956(5) 0.2263(3) 0.150(7) Uani 0.4 1 d D . P A 1
H12A H 0.2256 0.2869 0.2410 0.180 Uiso 0.4 1 d R U P A 1
O1S O 0.30854(10) 0.37329(10) 0.29280(8) 0.0753(8) Uani 1 1 d . . . . .
H1S H 0.3296 0.3609 0.2958 0.113 Uiso 1 1 d R U . . .
H2S H 0.3103 0.3886 0.2750 0.113 Uiso 1 1 d R U . . .
O2S O 0.29811(9) 0.55394(12) -0.15245(10) 0.0880(10) Uani 1 1 d . . . . .
H3S H 0.2986 0.5417 -0.1734 0.132 Uiso 1 1 d R U . . .
H4S H 0.3092 0.5456 -0.1339 0.132 Uiso 1 1 d R U . . .
O3S O 0.29484(14) 0.77875(12) 0.08203(11) 0.1043(13) Uani 1 1 d . . . . .
H6S H 0.2767 0.7992 0.0799 0.156 Uiso 1 1 d R U . . .
H5S H 0.3194 0.7845 0.0816 0.156 Uiso 1 1 d R U . . .
O4S O 0.52802(10) 0.54809(9) 0.07055(10) 0.0810(9) Uani 1 1 d . . . . .
H8S H 0.5481 0.5489 0.0809 0.121 Uiso 1 1 d R U . . .
H7S H 0.5305 0.5518 0.0478 0.121 Uiso 1 1 d R U . . .
O5S O 0.5138(3) 0.5435(3) -0.0026(2) 0.129(4) Uani 0.5 1 d . . P B -1
O6S O 0.3729(2) 0.7677(3) 0.0778(3) 0.106(2) Uani 0.5 1 d . . P . .
O7S O 0.04025(19) 0.5480(2) 0.20341(19) 0.0821(16) Uani 0.5 1 d . . P . .
N1 N 0.16817(8) 0.57552(8) 0.01661(8) 0.0512(6) Uani 1 1 d . . . . .
N2 N 0.19983(8) 0.51132(8) -0.02941(8) 0.0504(6) Uani 1 1 d . . . . .
N3 N 0.34948(8) 0.42241(7) 0.04650(7) 0.0467(5) Uani 1 1 d . . . . .
N4 N 0.39816(7) 0.45367(7) 0.10696(7) 0.0438(5) Uani 1 1 d . . . . .
N5 N 0.31990(7) 0.60173(8) 0.19144(7) 0.0458(5) Uani 1 1 d . . . . .
N6 N 0.25351(8) 0.64830(8) 0.16222(8) 0.0503(6) Uani 1 1 d . . . . .
N7 N 0.23763(9) 0.35200(10) 0.06856(9) 0.0568(7) Uani 1 1 d . . . . .
N8 N 0.16402(8) 0.38365(9) 0.03977(8) 0.0545(6) Uani 1 1 d . . . . .
N9 N 0.09570(10) 0.54328(11) 0.11505(11) 0.0703(9) Uani 1 1 d . . . . .
N10 N 0.12171(10) 0.57067(11) 0.18663(10) 0.0679(8) Uani 1 1 d . . . . .
N11 N 0.27806(10) 0.48752(11) 0.25334(10) 0.0662(8) Uani 1 1 d . . . . .
N12 N 0.30921(10) 0.41313(10) 0.22376(9) 0.0605(7) Uani 1 1 d . . . . .
C1 C 0.14462(9) 0.55507(9) -0.01210(10) 0.0487(7) Uani 1 1 d . . . . .
H17 H 0.1478 0.5690 -0.0366 0.058 Uiso 1 1 calc R U . . .
C2 C 0.15863(9) 0.51238(9) -0.01567(9) 0.0482(6) Uani 1 1 d . . . . .
H18 H 0.1572 0.4991 0.0092 0.058 Uiso 1 1 calc R U . . .
C3 C 0.13228(10) 0.48981(11) -0.04355(11) 0.0573(8) Uani 1 1 d . . . . .
H3A H 0.1346 0.5022 -0.0685 0.069 Uiso 1 1 calc R U . . .
H3B H 0.1415 0.4619 -0.0455 0.069 Uiso 1 1 calc R U . . .
C4 C 0.08897(11) 0.49050(11) -0.03111(12) 0.0616(9) Uani 1 1 d . . . . .
H4A H 0.0724 0.4766 -0.0498 0.074 Uiso 1 1 calc R U . . .
H4B H 0.0864 0.4762 -0.0071 0.074 Uiso 1 1 calc R U . . .
C5 C 0.07407(10) 0.53295(12) -0.02646(11) 0.0592(8) Uani 1 1 d . . . . .
H5A H 0.0466 0.5325 -0.0164 0.071 Uiso 1 1 calc R U . . .
H5B H 0.0734 0.5463 -0.0511 0.071 Uiso 1 1 calc R U . . .
C6 C 0.10096(10) 0.55651(11) 0.00001(11) 0.0547(7) Uani 1 1 d . . . . .
H6A H 0.0985 0.5454 0.0255 0.066 Uiso 1 1 calc R U . . .
H6B H 0.0920 0.5846 0.0007 0.066 Uiso 1 1 calc R U . . .
C7 C 0.22550(10) 0.49360(10) -0.00950(10) 0.0549(8) Uani 1 1 d . . . . .
H19 H 0.2171 0.4827 0.0137 0.066 Uiso 1 1 calc R U . . .
C8 C 0.26766(10) 0.48896(11) -0.02025(11) 0.0560(8) Uani 1 1 d . . . . .
C9 C 0.29310(9) 0.46725(10) 0.00364(10) 0.0504(7) Uani 1 1 d . . . . .
C10 C 0.33369(9) 0.46476(9) -0.00559(9) 0.0477(6) Uani 1 1 d . . . . .
C11 C 0.34774(10) 0.48278(11) -0.03775(10) 0.0559(8) Uani 1 1 d . . . . .
H20 H 0.3753 0.4813 -0.0435 0.067 Uiso 1 1 calc R U . . .
C12 C 0.32221(11) 0.50297(12) -0.06189(12) 0.0634(9) Uani 1 1 d . . . . .
C13 C 0.28256(10) 0.50588(12) -0.05252(12) 0.0637(9) Uani 1 1 d . . . . .
H13 H 0.2650 0.5199 -0.0686 0.076 Uiso 1 1 calc R U . . .
C14 C 0.36132(9) 0.44184(9) 0.01786(9) 0.0471(6) Uani 1 1 d . . . . .
H14 H 0.3888 0.4414 0.0116 0.057 Uiso 1 1 calc R U . . .
C15 C 0.37832(10) 0.39810(9) 0.06686(9) 0.0464(6) Uani 1 1 d . . . . .
H15 H 0.4048 0.3996 0.0541 0.056 Uiso 1 1 calc R U . . .
C16 C 0.38227(9) 0.41331(8) 0.10663(9) 0.0444(6) Uani 1 1 d . . . . .
H16 H 0.3555 0.4133 0.1187 0.053 Uiso 1 1 calc R U . . .
C17 C 0.41020(10) 0.38662(9) 0.12881(10) 0.0514(7) Uani 1 1 d . . . . .
H17A H 0.4370 0.3872 0.1173 0.062 Uiso 1 1 calc R U . . .
H17B H 0.4125 0.3969 0.1546 0.062 Uiso 1 1 calc R U . . .
C18 C 0.39502(12) 0.34395(10) 0.12981(11) 0.0603(8) Uani 1 1 d . . . . .
H18A H 0.3689 0.3431 0.1427 0.072 Uiso 1 1 calc R U . . .
H18B H 0.4139 0.3271 0.1440 0.072 Uiso 1 1 calc R U . . .
C19 C 0.39060(12) 0.32773(10) 0.09007(11) 0.0611(8) Uani 1 1 d . . . . .
H19A H 0.4171 0.3259 0.0782 0.073 Uiso 1 1 calc R U . . .
H19B H 0.3790 0.3006 0.0910 0.073 Uiso 1 1 calc R U . . .
C20 C 0.36379(11) 0.35479(10) 0.06693(10) 0.0562(8) Uani 1 1 d . . . . .
H20A H 0.3364 0.3538 0.0771 0.067 Uiso 1 1 calc R U . . .
H20B H 0.3629 0.3448 0.0409 0.067 Uiso 1 1 calc R U . . .
C21 C 0.37818(9) 0.47966(9) 0.12533(9) 0.0471(6) Uani 1 1 d . . . . .
H21 H 0.3539 0.4716 0.1366 0.056 Uiso 1 1 calc R U . . .
C22 C 0.39078(9) 0.52107(9) 0.12982(9) 0.0468(6) Uani 1 1 d . . . . .
C23 C 0.36571(9) 0.54699(9) 0.14994(9) 0.0446(6) Uani 1 1 d . . . . .
C24 C 0.37610(9) 0.58705(9) 0.15370(8) 0.0449(6) Uani 1 1 d . . . . .
C25 C 0.41113(9) 0.60072(9) 0.13792(10) 0.0492(7) Uani 1 1 d . . . . .
H25 H 0.4180 0.6281 0.1402 0.059 Uiso 1 1 calc R U . . .
C26 C 0.43649(10) 0.57503(10) 0.11881(10) 0.0544(7) Uani 1 1 d . . . . .
C27 C 0.42580(10) 0.53575(10) 0.11472(9) 0.0506(7) Uani 1 1 d . . . . .
H27 H 0.4428 0.5183 0.1012 0.061 Uiso 1 1 calc R U . . .
C28 C 0.35090(9) 0.61445(9) 0.17507(8) 0.0458(6) Uani 1 1 d . . . . .
H28 H 0.3578 0.6418 0.1767 0.055 Uiso 1 1 calc R U . . .
C29 C 0.29613(9) 0.62859(9) 0.21486(9) 0.0466(6) Uani 1 1 d . . . . .
H29 H 0.3080 0.6559 0.2142 0.056 Uiso 1 1 calc R U . . .
C30 C 0.25396(9) 0.63016(9) 0.19943(9) 0.0476(6) Uani 1 1 d . . . . .
H30 H 0.2432 0.6024 0.1977 0.057 Uiso 1 1 calc R U . . .
C31 C 0.22748(10) 0.65447(11) 0.22591(11) 0.0560(8) Uani 1 1 d . . . . .
H31A H 0.2371 0.6823 0.2267 0.067 Uiso 1 1 calc R U . . .
H31B H 0.1999 0.6547 0.2162 0.067 Uiso 1 1 calc R U . . .
C32 C 0.22758(11) 0.63750(12) 0.26510(11) 0.0627(9) Uani 1 1 d . . . . .
H32A H 0.2162 0.6103 0.2648 0.075 Uiso 1 1 calc R U . . .
H32B H 0.2107 0.6542 0.2815 0.075 Uiso 1 1 calc R U . . .
C33 C 0.26962(11) 0.63607(12) 0.28045(11) 0.0608(8) Uani 1 1 d . . . . .
H33A H 0.2799 0.6635 0.2834 0.073 Uiso 1 1 calc R U . . .
H33B H 0.2694 0.6233 0.3053 0.073 Uiso 1 1 calc R U . . .
C34 C 0.29682(10) 0.61300(11) 0.25466(10) 0.0546(7) Uani 1 1 d . . . . .
H34A H 0.2887 0.5847 0.2546 0.066 Uiso 1 1 calc R U . . .
H34B H 0.3244 0.6144 0.2643 0.066 Uiso 1 1 calc R U . . .
C35 C 0.23687(9) 0.62880(10) 0.13616(10) 0.0517(7) Uani 1 1 d . . . . .
H35 H 0.2262 0.6034 0.1421 0.062 Uiso 1 1 calc R U . . .
C36 C 0.23298(10) 0.64280(10) 0.09766(10) 0.0522(7) Uani 1 1 d . . . . .
C37 C 0.21174(9) 0.61919(9) 0.07194(10) 0.0497(7) Uani 1 1 d . . . . .
C38 C 0.20895(9) 0.63083(10) 0.03482(10) 0.0501(7) Uani 1 1 d . . . . .
C39 C 0.22687(10) 0.66602(10) 0.02287(10) 0.0544(7) Uani 1 1 d . . . . .
H39 H 0.2254 0.6735 -0.0027 0.065 Uiso 1 1 calc R U . . .
C40 C 0.24710(11) 0.69044(11) 0.04836(10) 0.0568(8) Uani 1 1 d . . . . .
C41 C 0.25022(11) 0.67817(11) 0.08546(11) 0.0578(8) Uani 1 1 d . . . . .
H41 H 0.2644 0.6943 0.1027 0.069 Uiso 1 1 calc R U . . .
C42 C 0.18670(9) 0.60756(10) 0.00740(10) 0.0494(7) Uani 1 1 d . . . . .
H42 H 0.1859 0.6163 -0.0178 0.059 Uiso 1 1 calc R U . . .
C43 C 0.22527(11) 0.34494(12) 0.03036(11) 0.0598(8) Uani 1 1 d . . . . .
H43 H 0.2089 0.3201 0.0290 0.072 Uiso 1 1 calc R U . . .
C44 C 0.20039(10) 0.38093(12) 0.01718(10) 0.0580(8) Uani 1 1 d . . . . .
H44 H 0.2163 0.4059 0.0199 0.070 Uiso 1 1 calc R U . . .
C45 C 0.18887(12) 0.37495(18) -0.02348(12) 0.0760(12) Uani 1 1 d . . . . .
H45A H 0.1735 0.3983 -0.0322 0.091 Uiso 1 1 calc R U . . .
H45B H 0.1716 0.3512 -0.0256 0.091 Uiso 1 1 calc R U . . .
C46 C 0.22607(14) 0.3694(2) -0.04859(13) 0.0902(16) Uani 1 1 d . . . . .
H46A H 0.2177 0.3645 -0.0747 0.108 Uiso 1 1 calc R U . . .
H46B H 0.2425 0.3939 -0.0481 0.108 Uiso 1 1 calc R U . . .
C47 C 0.25056(13) 0.33415(19) -0.03434(13) 0.0844(14) Uani 1 1 d . . . . .
H47A H 0.2347 0.3094 -0.0366 0.101 Uiso 1 1 calc R U . . .
H47B H 0.2748 0.3311 -0.0498 0.101 Uiso 1 1 calc R U . . .
C48 C 0.26228(12) 0.34056(17) 0.00609(12) 0.0771(12) Uani 1 1 d . . . . .
H48A H 0.2788 0.3648 0.0082 0.093 Uiso 1 1 calc R U . . .
H48B H 0.2783 0.3177 0.0149 0.093 Uiso 1 1 calc R U . . .
C49 C 0.15690(10) 0.41760(10) 0.05488(10) 0.0537(7) Uani 1 1 d . . . . .
H49 H 0.1755 0.4385 0.0511 0.064 Uiso 1 1 calc R U . . .
C50 C 0.12166(10) 0.42575(11) 0.07765(9) 0.0532(7) Uani 1 1 d . . . . .
C51 C 0.11433(11) 0.46533(11) 0.08904(11) 0.0577(8) Uani 1 1 d . . . . .
C52 C 0.08090(11) 0.47360(12) 0.11117(11) 0.0615(8) Uani 1 1 d . . . . .
C53 C 0.05532(12) 0.44275(14) 0.12212(13) 0.0707(10) Uani 1 1 d . . . . .
H53 H 0.0328 0.4484 0.1373 0.085 Uiso 1 1 calc R U . . .
C54 C 0.06289(12) 0.40399(13) 0.11085(12) 0.0666(9) Uani 1 1 d . . . . .
C55 C 0.09531(12) 0.39598(12) 0.08910(10) 0.0596(8) Uani 1 1 d . . . . .
H55 H 0.1001 0.3693 0.0815 0.072 Uiso 1 1 calc R U . . .
C56 C 0.07304(12) 0.51447(13) 0.12348(14) 0.0710(10) Uani 1 1 d . . . . .
H56 H 0.0502 0.5196 0.1383 0.085 Uiso 1 1 calc R U . . .
C57 C 0.08678(12) 0.58372(13) 0.12848(14) 0.0718(11) Uani 1 1 d . . . . .
H57 H 0.0609 0.5836 0.1423 0.086 Uiso 1 1 calc R U . . .
C58 C 0.12013(12) 0.59633(12) 0.15459(12) 0.0672(10) Uani 1 1 d . . . . .
H58 H 0.1460 0.5946 0.1409 0.081 Uiso 1 1 calc R U . . .
C59 C 0.11313(15) 0.64014(14) 0.16694(15) 0.0784(12) Uani 1 1 d . . . . .
H59A H 0.0882 0.6417 0.1816 0.094 Uiso 1 1 calc R U . . .
H59B H 0.1353 0.6486 0.1833 0.094 Uiso 1 1 calc R U . . .
C60 C 0.11035(17) 0.66844(15) 0.13403(16) 0.0856(13) Uani 1 1 d . . . . .
H60A H 0.1359 0.6686 0.1202 0.103 Uiso 1 1 calc R U . . .
H60B H 0.1050 0.6958 0.1431 0.103 Uiso 1 1 calc R U . . .
C61 C 0.07692(16) 0.65510(14) 0.10828(16) 0.0837(13) Uani 1 1 d . . . . .
H61A H 0.0756 0.6730 0.0864 0.100 Uiso 1 1 calc R U . . .
H61B H 0.0512 0.6568 0.1216 0.100 Uiso 1 1 calc R U . . .
C62 C 0.08400(17) 0.61220(14) 0.09527(16) 0.0884(15) Uani 1 1 d . . . . .
H62A H 0.0619 0.6038 0.0788 0.106 Uiso 1 1 calc R U . . .
H62B H 0.1090 0.6109 0.0807 0.106 Uiso 1 1 calc R U . . .
C63 C 0.15554(12) 0.55802(13) 0.19652(11) 0.0636(9) Uani 1 1 d . . . . .
H63 H 0.1775 0.5644 0.1810 0.076 Uiso 1 1 calc R U . . .
C64 C 0.16350(13) 0.53461(14) 0.22968(13) 0.0712(10) Uani 1 1 d . . . . .
C65 C 0.20208(12) 0.51926(13) 0.23610(11) 0.0665(9) Uani 1 1 d . . . . .
C66 C 0.20957(14) 0.49713(16) 0.26773(14) 0.0796(12) Uani 1 1 d . . . . .
C67 C 0.17886(17) 0.49067(17) 0.29325(15) 0.0885(14) Uani 1 1 d . . . . .
H67 H 0.1840 0.4755 0.3151 0.106 Uiso 1 1 calc R U . . .
C68 C 0.14135(16) 0.50577(17) 0.28753(14) 0.0828(13) Uani 1 1 d . . . . .
C69 C 0.13431(14) 0.52842(15) 0.25572(14) 0.0760(11) Uani 1 1 d . . . . .
H69 H 0.1087 0.5398 0.2520 0.091 Uiso 1 1 calc R U . . .
C70 C 0.24939(15) 0.48055(16) 0.27482(13) 0.0804(12) Uani 1 1 d . . . . .
H70 H 0.2535 0.4642 0.2961 0.096 Uiso 1 1 calc R U . . .
C71 C 0.31856(11) 0.47341(11) 0.26121(10) 0.0580(8) Uani 1 1 d . . . . .
H71 H 0.3183 0.4565 0.2842 0.070 Uiso 1 1 calc R U . . .
C72 C 0.33331(11) 0.44913(11) 0.22853(10) 0.0564(8) Uani 1 1 d . . . . .
H72 H 0.3310 0.4656 0.2054 0.068 Uiso 1 1 calc R U . . .
C73 C 0.37695(11) 0.43751(10) 0.23374(12) 0.0590(8) Uani 1 1 d . . . . .
H73A H 0.3795 0.4198 0.2557 0.071 Uiso 1 1 calc R U . . .
H73B H 0.3863 0.4227 0.2115 0.071 Uiso 1 1 calc R U . . .
C74 C 0.40273(11) 0.47407(12) 0.23935(13) 0.0652(9) Uani 1 1 d . . . . .
H74A H 0.4016 0.4910 0.2167 0.078 Uiso 1 1 calc R U . . .
H74B H 0.4307 0.4658 0.2432 0.078 Uiso 1 1 calc R U . . .
C75 C 0.38858(12) 0.49779(12) 0.27286(12) 0.0643(9) Uani 1 1 d . . . . .
H75A H 0.4052 0.5219 0.2758 0.077 Uiso 1 1 calc R U . . .
H75B H 0.3914 0.4815 0.2957 0.077 Uiso 1 1 calc R U . . .
C76 C 0.34519(12) 0.50977(12) 0.26771(12) 0.0649(9) Uani 1 1 d . . . . .
H76A H 0.3430 0.5280 0.2461 0.078 Uiso 1 1 calc R U . . .
H76B H 0.3359 0.5242 0.2902 0.078 Uiso 1 1 calc R U . . .
C77 C 0.29611(11) 0.40567(12) 0.19138(10) 0.0584(8) Uani 1 1 d D . . . .
H77 H 0.3016 0.4245 0.1723 0.070 Uiso 1 1 calc R U . . .
C78 C 0.27290(12) 0.36984(14) 0.18090(11) 0.0684(10) Uani 1 1 d D . . . .
C79 C 0.26307(11) 0.36510(11) 0.14303(10) 0.0579(8) Uani 1 1 d D . . . .
C80 C 0.24078(15) 0.33183(14) 0.13147(13) 0.0802(13) Uani 1 1 d D . . . .
C81 C 0.2343(3) 0.3000(3) 0.1550(2) 0.073(2) Uani 0.6 1 d D . P A 2
H81 H 0.2220 0.2764 0.1459 0.088 Uiso 0.6 1 calc R U P A 2
C82 C 0.2458(3) 0.3025(3) 0.1915(2) 0.078(2) Uani 0.6 1 d D . P A 2
C83 C 0.2661(3) 0.3365(3) 0.2032(3) 0.072(3) Uani 0.6 1 d D . P A 2
H83 H 0.2760 0.3370 0.2280 0.086 Uiso 0.6 1 calc R U P A 2
C84 C 0.22868(14) 0.32691(14) 0.09298(14) 0.0769(12) Uani 1 1 d D . . . .
H84 H 0.2136 0.3041 0.0861 0.092 Uiso 1 1 calc R U . . .
C81A C 0.2164(5) 0.3148(5) 0.1626(4) 0.085(4) Uani 0.4 1 d D . P A 1
H81A H 0.1928 0.3006 0.1566 0.102 Uiso 0.4 1 calc R U P A 1
C82A C 0.2264(5) 0.3187(5) 0.1985(4) 0.092(4) Uani 0.4 1 d D . P A 1
C83A C 0.2515(5) 0.3489(5) 0.2094(4) 0.083(5) Uani 0.4 1 d D . P A 1
H83A H 0.2546 0.3556 0.2350 0.100 Uiso 0.4 1 calc R U P A 1

loop_
_atom_site_aniso_label
_atom_site_aniso_U_11
_atom_site_aniso_U_22
_atom_site_aniso_U_33
_atom_site_aniso_U_23
_atom_site_aniso_U_13
_atom_site_aniso_U_12
O1 0.0432(11) 0.0635(14) 0.0661(13) 0.0160(11) -0.0065(10) -0.0016(10)
O2 0.0651(17) 0.119(3) 0.088(2) 0.056(2) -0.0119(15) -0.0171(17)
O3 0.0487(11) 0.0445(11) 0.0639(13) -0.0057(9) 0.0159(10) 0.0042(9)
O4 0.0589(15) 0.0603(15) 0.109(2) 0.0066(15) 0.0388(15) 0.0087(12)
O5 0.0595(14) 0.0528(13) 0.0652(14) 0.0010(11) -0.0070(11) -0.0185(10)
O6 0.103(2) 0.0629(16) 0.0700(16) -0.0052(13) -0.0011(15) -0.0361(15)
O7 0.0656(15) 0.0522(13) 0.0755(16) 0.0017(12) 0.0045(13) 0.0002(11)
O8 0.0822(19) 0.088(2) 0.0841(19) -0.0201(17) 0.0307(16) -0.0235(16)
O9 0.0539(14) 0.0624(15) 0.097(2) 0.0134(14) -0.0032(14) 0.0024(12)
O10 0.082(2) 0.134(3) 0.090(2) 0.038(2) 0.0120(18) 0.028(2)
O11 0.0614(14) 0.0711(16) 0.0524(12) 0.0037(11) 0.0005(11) -0.0102(12)
O12 0.146(7) 0.110(5) 0.086(4) 0.041(4) 0.024(4) -0.012(5)
O12A 0.158(11) 0.199(14) 0.092(7) 0.076(9) -0.043(7) -0.120(11)
O1S 0.0777(18) 0.0778(18) 0.0704(17) 0.0120(14) -0.0073(14) -0.0008(15)
O2S 0.0638(17) 0.115(3) 0.086(2) -0.0406(19) -0.0132(15) 0.0084(17)
O3S 0.119(3) 0.094(2) 0.099(2) -0.027(2) -0.022(2) 0.050(2)
O4S 0.0747(18) 0.0625(16) 0.106(2) -0.0105(15) -0.0370(17) 0.0144(13)
O5S 0.168(9) 0.141(8) 0.076(4) 0.016(5) -0.011(6) -0.024(7)
O6S 0.066(4) 0.120(6) 0.130(6) -0.004(5) 0.025(4) 0.008(4)
O7S 0.066(3) 0.093(4) 0.087(4) -0.002(3) 0.010(3) 0.008(3)
N1 0.0442(13) 0.0464(13) 0.0630(15) -0.0030(12) -0.0069(11) -0.0037(10)
N2 0.0417(13) 0.0500(14) 0.0594(15) 0.0031(11) -0.0067(11) -0.0013(10)
N3 0.0469(13) 0.0418(12) 0.0514(13) 0.0024(10) -0.0079(11) 0.0020(10)
N4 0.0412(12) 0.0415(12) 0.0485(12) -0.0023(10) 0.0001(10) 0.0057(9)
N5 0.0402(12) 0.0479(13) 0.0492(13) -0.0081(11) 0.0011(10) 0.0078(10)
N6 0.0455(13) 0.0466(13) 0.0589(15) -0.0065(11) -0.0040(11) 0.0043(10)
N7 0.0493(14) 0.0628(17) 0.0582(16) -0.0057(13) -0.0051(12) 0.0036(12)
N8 0.0411(13) 0.0659(17) 0.0565(15) -0.0093(13) -0.0020(11) 0.0030(12)
N9 0.0592(18) 0.0635(19) 0.088(2) -0.0110(17) -0.0169(16) 0.0088(15)
N10 0.0545(17) 0.074(2) 0.075(2) -0.0137(16) -0.0032(15) 0.0120(15)
N11 0.0558(17) 0.071(2) 0.0719(19) -0.0026(16) -0.0016(15) 0.0122(14)
N12 0.0633(17) 0.0600(17) 0.0583(16) 0.0056(13) -0.0031(13) 0.0032(13)
C1 0.0409(14) 0.0471(15) 0.0583(17) -0.0013(13) -0.0093(13) -0.0072(12)
C2 0.0394(14) 0.0469(15) 0.0583(16) 0.0044(13) -0.0057(12) -0.0028(11)
C3 0.0526(17) 0.0509(17) 0.068(2) -0.0014(15) -0.0089(15) -0.0075(14)
C4 0.0502(18) 0.0572(19) 0.077(2) 0.0022(17) -0.0116(16) -0.0150(15)
C5 0.0402(15) 0.069(2) 0.069(2) -0.0006(17) -0.0131(14) -0.0104(14)
C6 0.0436(16) 0.0558(18) 0.0647(18) -0.0023(15) -0.0061(14) -0.0051(13)
C7 0.0449(16) 0.0547(17) 0.0652(19) 0.0115(15) -0.0112(14) -0.0043(13)
C8 0.0417(15) 0.0572(18) 0.069(2) 0.0159(16) -0.0065(14) -0.0030(13)
C9 0.0444(15) 0.0481(15) 0.0586(17) 0.0092(13) -0.0053(13) -0.0060(12)
C10 0.0421(14) 0.0433(14) 0.0577(17) 0.0060(13) -0.0094(13) 0.0003(11)
C11 0.0440(15) 0.0586(18) 0.0649(19) 0.0145(16) -0.0039(14) 0.0006(13)
C12 0.0487(17) 0.067(2) 0.074(2) 0.0268(18) -0.0096(16) -0.0036(15)
C13 0.0438(16) 0.067(2) 0.080(2) 0.0271(18) -0.0115(16) 0.0004(14)
C14 0.0461(15) 0.0413(14) 0.0540(16) 0.0017(12) -0.0052(13) 0.0020(11)
C15 0.0495(15) 0.0379(13) 0.0518(15) -0.0006(12) -0.0041(13) 0.0067(11)
C16 0.0410(14) 0.0383(13) 0.0540(15) 0.0024(12) -0.0028(12) 0.0065(11)
C17 0.0528(16) 0.0481(16) 0.0533(16) 0.0070(13) -0.0035(13) 0.0086(13)
C18 0.069(2) 0.0457(16) 0.066(2) 0.0131(15) -0.0007(17) 0.0104(15)
C19 0.069(2) 0.0414(16) 0.073(2) 0.0034(15) 0.0009(17) 0.0100(14)
C20 0.064(2) 0.0442(16) 0.0599(18) -0.0020(14) -0.0051(15) 0.0011(14)
C21 0.0450(14) 0.0446(15) 0.0516(15) 0.0012(12) 0.0044(12) 0.0091(12)
C22 0.0445(14) 0.0439(14) 0.0521(15) -0.0014(12) 0.0030(12) 0.0104(11)
C23 0.0405(14) 0.0440(14) 0.0494(15) -0.0024(12) 0.0051(11) 0.0042(11)
C24 0.0424(14) 0.0451(15) 0.0473(14) -0.0026(12) 0.0014(12) 0.0076(11)
C25 0.0455(15) 0.0403(14) 0.0619(17) -0.0033(13) 0.0080(13) 0.0034(11)
C26 0.0528(17) 0.0460(16) 0.0645(19) -0.0030(14) 0.0141(15) 0.0087(13)
C27 0.0516(16) 0.0445(15) 0.0556(16) -0.0023(13) 0.0097(13) 0.0099(12)
C28 0.0430(14) 0.0475(15) 0.0468(14) -0.0071(12) 0.0000(12) 0.0041(11)
C29 0.0409(14) 0.0437(14) 0.0554(16) -0.0120(12) 0.0022(12) 0.0073(11)
C30 0.0392(14) 0.0450(15) 0.0584(17) -0.0067(13) 0.0009(12) 0.0029(11)
C31 0.0410(15) 0.0551(18) 0.072(2) -0.0041(16) 0.0059(14) 0.0079(13)
C32 0.0521(18) 0.069(2) 0.067(2) -0.0043(17) 0.0146(16) 0.0123(15)
C33 0.0579(19) 0.067(2) 0.0578(19) -0.0124(16) 0.0104(15) 0.0055(16)
C34 0.0475(16) 0.0614(19) 0.0549(17) -0.0070(15) 0.0013(13) 0.0093(14)
C35 0.0457(15) 0.0477(16) 0.0616(18) -0.0047(14) -0.0056(13) -0.0048(12)
C36 0.0464(15) 0.0514(17) 0.0588(18) -0.0049(14) -0.0067(13) -0.0079(13)
C37 0.0400(14) 0.0433(15) 0.0659(19) -0.0013(13) -0.0040(13) -0.0043(11)
C38 0.0441(15) 0.0490(16) 0.0572(17) 0.0006(13) -0.0043(13) -0.0049(12)
C39 0.0495(16) 0.0514(17) 0.0622(19) 0.0005(14) -0.0081(14) -0.0062(13)
C40 0.0545(17) 0.0552(18) 0.0609(19) -0.0012(15) -0.0040(15) -0.0135(14)
C41 0.0510(17) 0.0582(18) 0.064(2) -0.0062(16) -0.0065(15) -0.0124(14)
C42 0.0402(14) 0.0484(16) 0.0597(17) 0.0006(13) -0.0052(13) -0.0016(12)
C43 0.0480(17) 0.069(2) 0.0625(19) -0.0168(16) -0.0106(15) 0.0078(15)
C44 0.0407(15) 0.072(2) 0.0614(19) -0.0075(16) -0.0011(14) 0.0048(14)
C45 0.0464(18) 0.118(4) 0.063(2) -0.002(2) -0.0026(16) 0.021(2)
C46 0.056(2) 0.153(5) 0.062(2) -0.004(3) 0.0015(18) 0.028(3)
C47 0.051(2) 0.134(4) 0.068(2) -0.022(3) -0.0038(18) 0.025(2)
C48 0.0494(19) 0.109(3) 0.072(2) -0.019(2) -0.0066(17) 0.026(2)
C49 0.0516(17) 0.0520(17) 0.0574(17) -0.0006(14) 0.0001(14) 0.0036(13)
C50 0.0499(16) 0.0577(18) 0.0519(16) -0.0017(14) -0.0031(13) 0.0013(13)
C51 0.0537(18) 0.0594(19) 0.0600(18) -0.0008(15) -0.0035(15) 0.0048(14)
C52 0.0531(18) 0.063(2) 0.068(2) -0.0124(17) -0.0005(16) 0.0055(15)
C53 0.0543(19) 0.080(3) 0.078(2) -0.023(2) 0.0105(18) -0.0011(18)
C54 0.061(2) 0.068(2) 0.071(2) -0.0104(18) 0.0073(17) -0.0080(17)
C55 0.062(2) 0.0612(19) 0.0559(17) -0.0099(15) 0.0041(15) -0.0011(16)
C56 0.0534(19) 0.070(2) 0.089(3) -0.022(2) -0.0013(19) 0.0145(18)
C57 0.055(2) 0.067(2) 0.093(3) -0.017(2) -0.017(2) 0.0102(17)
C58 0.057(2) 0.066(2) 0.079(2) -0.0060(19) -0.0155(18) 0.0118(17)
C59 0.076(3) 0.070(2) 0.088(3) -0.016(2) -0.022(2) 0.009(2)
C60 0.091(3) 0.065(2) 0.100(3) -0.001(2) -0.025(3) 0.006(2)
C61 0.085(3) 0.070(3) 0.096(3) 0.006(2) -0.023(3) 0.016(2)
C62 0.094(3) 0.072(3) 0.100(3) -0.014(2) -0.044(3) 0.027(2)
C63 0.0564(19) 0.071(2) 0.064(2) -0.0066(17) -0.0059(16) 0.0076(16)
C64 0.058(2) 0.078(3) 0.077(2) -0.001(2) -0.0021(18) 0.0123(18)
C65 0.062(2) 0.077(2) 0.061(2) -0.0010(18) 0.0011(17) 0.0088(18)
C66 0.070(3) 0.088(3) 0.080(3) 0.013(2) 0.007(2) 0.015(2)
C67 0.086(3) 0.095(3) 0.085(3) 0.024(3) 0.006(3) 0.022(3)
C68 0.080(3) 0.092(3) 0.076(3) 0.012(2) 0.009(2) 0.022(2)
C69 0.071(2) 0.077(3) 0.080(3) 0.013(2) 0.001(2) 0.011(2)
C70 0.073(3) 0.099(3) 0.070(2) 0.019(2) 0.002(2) 0.023(2)
C71 0.0538(18) 0.0607(19) 0.0595(18) 0.0049(15) -0.0009(15) 0.0101(15)
C72 0.0601(19) 0.0555(18) 0.0537(17) 0.0057(14) -0.0016(15) 0.0086(15)
C73 0.0549(18) 0.0496(17) 0.073(2) -0.0004(16) -0.0009(16) 0.0105(14)
C74 0.0545(19) 0.0563(19) 0.085(3) -0.0014(18) 0.0070(18) 0.0074(15)
C75 0.059(2) 0.0556(19) 0.078(2) 0.0015(17) -0.0093(18) 0.0056(15)
C76 0.067(2) 0.061(2) 0.067(2) -0.0065(17) -0.0029(17) 0.0187(17)
C77 0.0593(19) 0.065(2) 0.0503(17) 0.0105(15) -0.0016(15) 0.0030(16)
C78 0.061(2) 0.080(3) 0.064(2) 0.0147(19) -0.0082(17) -0.0155(19)
C79 0.0531(17) 0.062(2) 0.0588(18) 0.0082(15) -0.0007(14) -0.0056(14)
C80 0.093(3) 0.073(3) 0.075(3) 0.014(2) -0.026(2) -0.023(2)
C81 0.092(6) 0.059(4) 0.069(4) 0.008(3) -0.012(4) -0.019(4)
C82 0.077(5) 0.079(5) 0.078(5) 0.006(4) 0.016(4) 0.000(4)
C83 0.079(6) 0.074(5) 0.063(5) 0.002(4) 0.009(4) 0.002(4)
C84 0.077(3) 0.067(2) 0.087(3) 0.004(2) -0.024(2) -0.014(2)
C81A 0.083(9) 0.080(9) 0.093(10) 0.005(7) -0.005(7) -0.005(7)
C82A 0.085(9) 0.101(10) 0.090(9) 0.032(8) -0.007(8) -0.022(8)
C83A 0.077(9) 0.122(14) 0.051(7) 0.027(8) -0.013(6) -0.019(9)

loop_
_atom_type_symbol
_atom_type_description
_atom_type_scat_dispersion_real
_atom_type_scat_dispersion_imag
_atom_type_scat_source
C C 0.0181 0.0091 'International Tables Vol C Tables 4.2.6.8 and 6.1.1.4'
H H 0.0000 0.0000 'International Tables Vol C Tables 4.2.6.8 and 6.1.1.4'
N N 0.0311 0.0180 'International Tables Vol C Tables 4.2.6.8 and 6.1.1.4'
O O 0.0492 0.0322 'International Tables Vol C Tables 4.2.6.8 and 6.1.1.4'

loop_
_geom_angle_atom_site_label_1
_geom_angle_atom_site_label_2
_geom_angle_atom_site_label_3
_geom_angle
_geom_angle_site_symmetry_3
C82A O12A O12A 141.3(13) 16
C42 N1 C1 118.2(3) .
C7 N2 C2 117.6(3) .
C14 N3 C15 118.6(3) .
C21 N4 C16 116.5(3) .
C28 N5 C29 120.2(3) .
C35 N6 C30 117.3(3) .
C84 N7 C43 118.8(4) .
C49 N8 C44 116.3(3) .
C56 N9 C57 120.3(4) .
C63 N10 C58 117.3(4) .
C70 N11 C71 122.2(4) .
C77 N12 C72 117.5(3) .
N1 C1 C2 109.6(3) .
N1 C1 C6 107.6(3) .
C2 C1 C6 110.6(3) .
N2 C2 C1 110.1(3) .
N2 C2 C3 108.2(3) .
C1 C2 C3 110.1(3) .
C4 C3 C2 110.7(3) .
C5 C4 C3 111.2(3) .
C4 C5 C6 111.0(3) .
C5 C6 C1 111.9(3) .
N2 C7 C8 123.7(3) .
C13 C8 C9 120.0(3) .
C13 C8 C7 121.5(3) .
C9 C8 C7 118.5(3) .
O1 C9 C10 121.8(3) .
O1 C9 C8 119.9(3) .
C10 C9 C8 118.4(3) .
C11 C10 C9 120.0(3) .
C11 C10 C14 119.3(3) .
C9 C10 C14 120.6(3) .
C10 C11 C12 121.3(3) .
O2 C12 C13 120.0(3) .
O2 C12 C11 121.5(3) .
C13 C12 C11 118.5(3) .
C12 C13 C8 121.7(3) .
N3 C14 C10 122.0(3) .
N3 C15 C16 109.8(2) .
N3 C15 C20 108.6(3) .
C16 C15 C20 110.2(3) .
N4 C16 C15 110.6(3) .
N4 C16 C17 108.6(2) .
C15 C16 C17 110.2(2) .
C18 C17 C16 111.1(3) .
C17 C18 C19 110.2(3) .
C20 C19 C18 110.5(3) .
C19 C20 C15 112.2(3) .
N4 C21 C22 123.5(3) .
C27 C22 C23 119.2(3) .
C27 C22 C21 122.8(3) .
C23 C22 C21 118.1(3) .
O3 C23 C24 122.0(3) .
O3 C23 C22 118.4(3) .
C24 C23 C22 119.7(3) .
C25 C24 C23 119.5(3) .
C25 C24 C28 119.7(3) .
C23 C24 C28 120.7(3) .
C24 C25 C26 121.0(3) .
O4 C26 C27 121.1(3) .
O4 C26 C25 119.7(3) .
C27 C26 C25 119.1(3) .
C26 C27 C22 121.4(3) .
N5 C28 C24 120.2(3) .
N5 C29 C34 108.4(2) .
N5 C29 C30 108.7(2) .
C34 C29 C30 111.6(3) .
N6 C30 C29 110.8(3) .
N6 C30 C31 109.6(3) .
C29 C30 C31 109.4(3) .
C32 C31 C30 111.8(3) .
C31 C32 C33 110.5(3) .
C34 C33 C32 110.9(3) .
C33 C34 C29 112.8(3) .
N6 C35 C36 124.5(3) .
C41 C36 C37 119.0(3) .
C41 C36 C35 122.2(3) .
C37 C36 C35 118.7(3) .
O5 C37 C38 120.6(3) .
O5 C37 C36 119.2(3) .
C38 C37 C36 120.1(3) .
C37 C38 C39 120.2(3) .
C37 C38 C42 121.9(3) .
C39 C38 C42 117.9(3) .
C38 C39 C40 120.3(3) .
O6 C40 C41 121.1(3) .
O6 C40 C39 119.9(3) .
C41 C40 C39 118.9(3) .
C36 C41 C40 121.3(3) .
N1 C42 C38 121.5(3) .
N7 C43 C48 108.7(3) .
N7 C43 C44 108.4(3) .
C48 C43 C44 110.0(4) .
N8 C44 C45 109.0(3) .
N8 C44 C43 109.3(3) .
C45 C44 C43 109.1(3) .
C44 C45 C46 111.5(3) .
C47 C46 C45 109.4(4) .
C48 C47 C46 110.4(4) .
C47 C48 C43 110.3(3) .
N8 C49 C50 123.5(3) .
C55 C50 C51 118.6(3) .
C55 C50 C49 122.8(3) .
C51 C50 C49 118.6(3) .
O7 C51 C52 121.5(3) .
O7 C51 C50 119.2(3) .
C52 C51 C50 119.3(3) .
C53 C52 C51 120.2(4) .
C53 C52 C56 119.8(4) .
C51 C52 C56 120.0(4) .
C54 C53 C52 120.0(4) .
C55 C54 O8 118.9(4) .
C55 C54 C53 119.8(4) .
O8 C54 C53 121.3(4) .
C54 C55 C50 122.1(4) .
N9 C56 C52 122.3(4) .
N9 C57 C58 108.0(3) .
N9 C57 C62 109.6(4) .
C58 C57 C62 110.5(4) .
N10 C58 C57 110.6(4) .
N10 C58 C59 110.2(4) .
C57 C58 C59 109.1(3) .
C60 C59 C58 112.4(4) .
C59 C60 C61 109.4(4) .
C60 C61 C62 110.3(4) .
C57 C62 C61 111.1(4) .
N10 C63 C64 125.3(4) .
C69 C64 C65 119.4(4) .
C69 C64 C63 120.6(4) .
C65 C64 C63 120.0(4) .
O9 C65 C66 121.0(4) .
O9 C65 C64 119.1(4) .
C66 C65 C64 119.9(4) .
C65 C66 C67 119.2(4) .
C65 C66 C70 120.8(4) .
C67 C66 C70 120.0(4) .
C68 C67 C66 121.5(5) .
O10 C68 C67 120.3(4) .
O10 C68 C69 121.0(4) .
C67 C68 C69 118.7(5) .
C64 C69 C68 121.3(4) .
N11 C70 C66 121.4(4) .
N11 C71 C72 109.2(3) .
N11 C71 C76 108.3(3) .
C72 C71 C76 110.9(3) .
N12 C72 C71 110.8(3) .
N12 C72 C73 109.5(3) .
C71 C72 C73 111.0(3) .
C74 C73 C72 110.9(3) .
C73 C74 C75 110.6(3) .
C74 C75 C76 110.0(3) .
C75 C76 C71 111.5(3) .
N12 C77 C78 125.2(3) .
C83 C78 C79 115.1(6) .
C79 C78 C83A 121.0(6) .
C83 C78 C77 126.3(6) .
C79 C78 C77 117.4(3) .
C83A C78 C77 118.8(7) .
O11 C79 C78 119.7(3) .
O11 C79 C80 120.4(4) .
C78 C79 C80 119.9(4) .
C81 C80 C79 121.2(5) .
C81 C80 C84 116.8(5) .
C79 C80 C84 121.4(4) .
C79 C80 C81A 112.0(7) .
C84 C80 C81A 120.9(7) .
C82 C81 C80 119.6(7) .
C81 C82 O12 117.5(8) .
C81 C82 C83 118.4(8) .
O12 C82 C83 124.0(9) .
C78 C83 C82 124.4(9) .
N7 C84 C80 121.5(4) .
C82A C81A C80 122.8(12) .
C81A C82A C83A 120.2(12) .
C81A C82A O12A 121.3(12) .
C83A C82A O12A 118.1(13) .
C82A C83A C78 117.7(12) .

loop_
_geom_bond_atom_site_label_1
_geom_bond_atom_site_label_2
_geom_bond_distance
_geom_bond_site_symmetry_2
O1 C9 1.343(4) .
O2 C12 1.355(5) .
O3 C23 1.353(4) .
O4 C26 1.368(4) .
O5 C37 1.354(4) .
O6 C40 1.350(4) .
O7 C51 1.346(5) .
O8 C54 1.377(5) .
O9 C65 1.323(5) .
O10 C68 1.352(6) .
O11 C79 1.329(4) .
O12 C82 1.377(10) .
O12A C82A 1.405(14) .
O12A O12A 1.71(2) 16
N1 C42 1.286(4) .
N1 C1 1.469(4) .
N2 C7 1.267(4) .
N2 C2 1.469(4) .
N3 C14 1.280(4) .
N3 C15 1.462(4) .
N4 C21 1.283(4) .
N4 C16 1.457(4) .
N5 C28 1.269(4) .
N5 C29 1.468(4) .
N6 C35 1.271(4) .
N6 C30 1.466(4) .
N7 C84 1.252(6) .
N7 C43 1.450(5) .
N8 C49 1.285(5) .
N8 C44 1.468(4) .
N9 C56 1.268(6) .
N9 C57 1.472(5) .
N10 C63 1.264(5) .
N10 C58 1.437(6) .
N11 C70 1.255(6) .
N11 C71 1.468(5) .
N12 C77 1.266(5) .
N12 C72 1.465(5) .
C1 C2 1.514(4) .
C1 C6 1.530(5) .
C2 C3 1.535(5) .
C3 C4 1.522(5) .
C4 C5 1.520(6) .
C5 C6 1.530(5) .
C7 C8 1.476(5) .
C8 C13 1.383(5) .
C8 C9 1.412(5) .
C9 C10 1.405(5) .
C10 C11 1.385(5) .
C10 C14 1.470(4) .
C11 C12 1.394(5) .
C12 C13 1.377(5) .
C15 C16 1.520(4) .
C15 C20 1.534(4) .
C16 C17 1.522(4) .
C17 C18 1.522(5) .
C18 C19 1.532(6) .
C19 C20 1.525(5) .
C21 C22 1.463(4) .
C22 C27 1.385(5) .
C22 C23 1.410(4) .
C23 C24 1.397(4) .
C24 C25 1.384(4) .
C24 C28 1.466(4) .
C25 C26 1.393(4) .
C26 C27 1.375(5) .
C29 C34 1.520(5) .
C29 C30 1.522(4) .
C30 C31 1.536(4) .
C31 C32 1.516(6) .
C32 C33 1.516(5) .
C33 C34 1.513(4) .
C35 C36 1.464(5) .
C36 C41 1.392(5) .
C36 C37 1.410(4) .
C37 C38 1.390(5) .
C38 C39 1.394(5) .
C38 C42 1.461(5) .
C39 C40 1.403(5) .
C40 C41 1.396(5) .
C43 C48 1.524(5) .
C43 C44 1.544(5) .
C44 C45 1.521(5) .
C45 C46 1.551(6) .
C46 C47 1.531(8) .
C47 C48 1.517(6) .
C49 C50 1.464(5) .
C50 C55 1.397(5) .
C50 C51 1.412(5) .
C51 C52 1.402(5) .
C52 C53 1.402(6) .
C52 C56 1.466(5) .
C53 C54 1.386(6) .
C54 C55 1.366(5) .
C57 C58 1.520(5) .
C57 C62 1.530(7) .
C58 C59 1.555(6) .
C59 C60 1.518(7) .
C60 C61 1.521(7) .
C61 C62 1.533(7) .
C63 C64 1.450(6) .
C64 C69 1.369(7) .
C64 C65 1.413(6) .
C65 C66 1.379(6) .
C66 C67 1.396(7) .
C66 C70 1.471(6) .
C67 C68 1.373(7) .
C68 C69 1.391(7) .
C71 C72 1.511(5) .
C71 C76 1.532(6) .
C72 C73 1.528(5) .
C73 C74 1.516(5) .
C74 C75 1.518(6) .
C75 C76 1.523(5) .
C77 C78 1.482(6) .
C78 C83 1.393(11) .
C78 C79 1.406(5) .
C78 C83A 1.434(13) .
C79 C80 1.407(6) .
C80 C81 1.380(9) .
C80 C84 1.448(6) .
C80 C81A 1.499(14) .
C81 C82 1.367(12) .
C82 C83 1.396(13) .
C81A C82A 1.334(18) .
C82A C83A 1.375(19) .

loop_
_geom_hbond_atom_site_label_D
_geom_hbond_atom_site_label_H
_geom_hbond_atom_site_label_A
_geom_hbond_distance_DH
_geom_hbond_distance_HA
_geom_hbond_distance_DA
_geom_hbond_angle_DHA
_geom_hbond_site_symmetry_A
O1 H1 N3 0.84 1.87 2.599(3) 143.6 .
O2 H2 O4 0.84 1.83 2.583(4) 149.0 8_665
O3 H3 N5 0.84 1.82 2.559(3) 145.8 .
O4 H4 O4S 0.84 1.87 2.642(4) 152.0 .
O5 H5 N1 0.84 1.83 2.584(4) 148.1 .
O6 H6 O3S 0.84 1.84 2.645(5) 159.0 .
O6 H22 O6 0.84 1.89 2.694(6) 159.6 8_665
O7 H7 N9 0.84 1.84 2.572(4) 145.2 .
O8 H8 O10 0.84 1.89 2.728(5) 175.2 16
O9 H9 N11 0.84 1.82 2.552(4) 145.0 .
O10 H10 O7S 0.84 1.79 2.624(8) 174.7 15_455
O11 H11 N7 0.84 1.81 2.564(4) 148.1 .
O12 H12 O12 0.78 2.03 2.605(13) 130.9 16
O1S H1S N8 0.83 2.01 2.819(5) 165.3 4
O1S H2S N12 0.82 2.01 2.813(4) 164.4 .
O2S H3S N2 0.86 1.97 2.832(4) 177.6 14_544
O2S H4S O2 0.81 1.90 2.703(5) 172.3 .
O3S H6S N6 0.92 1.95 2.824(4) 158.1 5_565
O3S H5S O6S 0.85 1.89 2.653(8) 149.4 .
O4S H8S N4 0.77 2.03 2.803(4) 175.5 3_665
O4S H7S O5S 0.83 1.91 2.669(10) 151.2 .
O4S H7S O5S 0.83 2.11 2.744(11) 133.2 7
C2 H18 O7 1.00 2.55 3.487(4) 155.0 .
C13 H13 O2S 0.95 2.62 3.543(5) 163.4 14_544
C30 H30 O9 1.00 2.58 3.540(4) 160.6 .
C44 H44 O1 1.00 2.60 3.545(5) 157.2 .
C55 H55 O1S 0.95 2.63 3.535(5) 160.4 10_544
C56 H56 O7S 0.95 2.54 3.270(8) 133.3 .
C57 H57 O7S 1.00 2.59 3.331(9) 130.9 .
C58 H58 O5 1.00 2.62 3.568(5) 157.4 .
C69 H69 O7S 0.95 2.59 3.271(9) 128.8 15_455
C72 H72 O3 1.00 2.66 3.594(4) 156.2 .

loop_
_platon_squeeze_void_nr
_platon_squeeze_void_average_x
_platon_squeeze_void_average_y
_platon_squeeze_void_average_z
_platon_squeeze_void_volume
_platon_squeeze_void_count_electrons
_platon_squeeze_void_content
1 0.500 0.000 0.088 38 3 ' '
2 0.382 0.122 0.124 8281 2135 ' '
3 0.000 0.000 0.198 47 2 ' '
4 0.000 0.000 0.338 38 3 ' '
5 0.500 0.000 0.412 38 3 ' '
6 0.500 0.000 0.552 47 2 ' '
7 0.000 0.000 0.662 38 3 ' '
8 0.000 0.000 0.802 47 2 ' '
9 0.500 0.000 0.948 47 2 ' '
10 0.250 0.047 0.375 42 3 ' '
11 0.870 0.130 0.000 14 0 ' '
12 0.630 0.130 0.750 14 0 ' '
13 0.750 0.191 0.875 62 5 ' '
14 0.250 0.188 0.375 27 2 ' '
15 0.809 0.250 0.125 62 5 ' '
16 0.691 0.250 0.625 62 5 ' '
17 0.311 0.250 0.125 27 2 ' '
18 0.189 0.250 0.625 27 2 ' '
19 0.453 0.250 0.125 42 3 ' '
20 0.047 0.250 0.625 42 3 ' '
21 0.750 0.309 0.375 62 5 ' '
22 0.250 0.311 0.875 27 3 ' '
23 0.870 0.370 0.250 14 1 ' '
24 0.630 0.370 0.500 14 1 ' '
25 0.250 0.453 0.875 42 4 ' '
26 0.000 0.500 0.052 47 2 ' '
27 0.500 0.500 0.302 47 2 ' '
28 1.000 0.500 0.448 47 2 ' '
29 0.500 0.500 0.698 47 2 ' '
30 0.500 0.500 0.838 38 3 ' '
31 0.000 0.500 0.912 38 3 ' '
32 0.500 0.500 0.162 38 3 ' '
33 0.000 0.500 0.588 38 3 ' '
34 0.750 0.547 0.875 42 3 ' '
35 0.130 0.630 0.250 14 0 ' '
36 0.370 0.630 0.500 14 0 ' '
37 0.250 0.691 0.375 62 5 ' '
38 0.750 0.688 0.875 27 2 ' '
39 0.191 0.750 0.125 62 5 ' '
40 0.309 0.750 0.625 62 5 ' '
41 0.689 0.750 0.125 27 2 ' '
42 0.811 0.750 0.625 27 2 ' '
43 0.547 0.750 0.125 42 3 ' '
44 0.953 0.750 0.625 42 3 ' '
45 0.250 0.809 0.875 62 5 ' '
46 0.750 0.811 0.375 27 3 ' '
47 0.130 0.870 0.000 14 1 ' '
48 0.370 0.870 0.750 14 1 ' '
49 0.750 0.953 0.375 42 4 ' '
